data_7230849
loop_
_publ_author_name
'Mei, Peifeng'
'Matsumoto, Akinobu'
'Hayashi, Hironobu'
'Suzuki, Mitsuharu'
'Aratani, Naoki'
'Yamada, Hiroko'

_publ_section_title
;
 1,3-Phenylene-bridged naphthalene wheels synthesized by one-pot
 Suzuki--Miyaura coupling and the complex of the hexamer with C60
;
_journal_issue 37
_journal_name_full 'RSC Advances'
_journal_page_first 20872
_journal_paper_doi 10.1039/C8RA03601B
_journal_volume 8
_journal_year 2018
_chemical_formula_moiety 'C96 H60, O'
_chemical_formula_sum 'C96 H60 O'
_chemical_formula_weight 1229.44
_space_group_crystal_system monoclinic
_space_group_IT_number 14
_space_group_name_Hall '-P 2ybc'
_space_group_name_H-M_alt 'P 1 21/c 1'
_symmetry_space_group_name_Hall '-P 2ybc'
_symmetry_space_group_name_H-M 'P 1 21/c 1'
_atom_sites_solution_hydrogens geom
_audit_creation_method SHELXL-2014/7
_audit_update_record
;
2018-04-23 deposited with the CCDC.
2018-06-01 downloaded from the CCDC.
;
_cell_angle_alpha 90
_cell_angle_beta 93.619(8)
_cell_angle_gamma 90
_cell_formula_units_Z 2
_cell_length_a 11.962(6)
_cell_length_b 32.625(16)
_cell_length_c 15.124(8)
_cell_measurement_reflns_used 1790
_cell_measurement_temperature 90
_cell_measurement_theta_max 22.03
_cell_measurement_theta_min 2.31
_cell_volume 5891(5)
_computing_cell_refinement 'APEX2 (Bruker AXS, 2006)'
_computing_data_collection 'APEX2 (Bruker AXS, 2006)'
_computing_data_reduction 'SAINT (Bruker AXS, 2004)'
_computing_molecular_graphics 'XSHEL (Bruker AXS,2002)'
_computing_publication_material 'XCIF (Bruker AXS, 2001)'
_computing_structure_refinement 'SHELXL-97 (Sheldrick, 1997)'
_computing_structure_solution 'SHELXS-97 (Sheldrick, 1997)'
_diffrn_ambient_temperature 90
_diffrn_detector_area_resol_mean 8.333
_diffrn_measured_fraction_theta_full 0.993
_diffrn_measured_fraction_theta_max 0.993
_diffrn_measurement_device_type 'Bruker APEXII CCD area detector'
_diffrn_measurement_method 'phi and omega scans'
_diffrn_radiation_monochromator graphite
_diffrn_radiation_source 'fine-focus sealed tube'
_diffrn_radiation_type MoK\a
_diffrn_radiation_wavelength 0.71073
_diffrn_reflns_av_R_equivalents 0.0782
_diffrn_reflns_av_unetI/netI 0.1138
_diffrn_reflns_Laue_measured_fraction_full 0.993
_diffrn_reflns_Laue_measured_fraction_max 0.993
_diffrn_reflns_limit_h_max 13
_diffrn_reflns_limit_h_min -13
_diffrn_reflns_limit_k_max 25
_diffrn_reflns_limit_k_min -37
_diffrn_reflns_limit_l_max 17
_diffrn_reflns_limit_l_min -14
_diffrn_reflns_number 29202
_diffrn_reflns_point_group_measured_fraction_full 0.993
_diffrn_reflns_point_group_measured_fraction_max 0.993
_diffrn_reflns_theta_full 24.247
_diffrn_reflns_theta_max 24.247
_diffrn_reflns_theta_min 1.248
_exptl_absorpt_coefficient_mu 0.040
_exptl_absorpt_correction_T_max 0.998
_exptl_absorpt_correction_T_min 0.845
_exptl_absorpt_correction_type multi-scan
_exptl_absorpt_process_details
;
SADABS Sheldrick 1996
;
_exptl_crystal_colour colorless
_exptl_crystal_density_diffrn 0.693
_exptl_crystal_description prism
_exptl_crystal_F_000 1288
_exptl_crystal_size_max 0.300
_exptl_crystal_size_mid 0.050
_exptl_crystal_size_min 0.050
_refine_diff_density_max 0.475
_refine_diff_density_min -0.402
_refine_diff_density_rms 0.075
_refine_ls_extinction_method none
_refine_ls_goodness_of_fit_ref 1.109
_refine_ls_hydrogen_treatment constr
_refine_ls_matrix_type full
_refine_ls_number_parameters 520
_refine_ls_number_reflns 9464
_refine_ls_number_restraints 39
_refine_ls_restrained_S_all 1.109
_refine_ls_R_factor_all 0.1996
_refine_ls_R_factor_gt 0.1193
_refine_ls_shift/su_max 0.000
_refine_ls_shift/su_mean 0.000
_refine_ls_structure_factor_coef Fsqd
_refine_ls_weighting_details 'w=1/[\s^2^(Fo^2^)+(0.1500P)^2^] where P=(Fo^2^+2Fc^2^)/3'
_refine_ls_weighting_scheme calc
_refine_ls_wR_factor_gt 0.3092
_refine_ls_wR_factor_ref 0.3390
_reflns_Friedel_coverage 0.000
_reflns_number_gt 3769
_reflns_number_total 9464
_reflns_threshold_expression 'I > 2\s(I)'
_cod_data_source_file c8ra03601b2.cif
_cod_data_source_block 70413PM_0m_a
_cod_original_cell_volume 5890(5)
_cod_database_code 7230849
_shelx_shelxl_version_number 2014/7
_shelx_space_group_comment
;
The symmetry employed for this shelxl refinement is uniquely defined
by the following loop, which should always be used as a source of
symmetry information in preference to the above space-group names.
They are only intended as comments.
;
_shelx_estimated_absorpt_t_min 0.988
_shelx_estimated_absorpt_t_max 0.998
_platon_squeeze_void_probe_radius 1.20

loop_
_space_group_symop_operation_xyz
'x, y, z'
'-x, y+1/2, -z+1/2'
'-x, -y, -z'
'x, -y-1/2, z-1/2'

loop_
_atom_site_label
_atom_site_type_symbol
_atom_site_fract_x
_atom_site_fract_y
_atom_site_fract_z
_atom_site_U_iso_or_equiv
_atom_site_adp_type
_atom_site_occupancy
_atom_site_site_symmetry_order
_atom_site_calc_flag
_atom_site_refinement_flags_posn
_atom_site_refinement_flags_adp
_atom_site_refinement_flags_occupancy
_atom_site_disorder_assembly
_atom_site_disorder_group
C1 C 0.1855(4) 0.28327(13) -0.0522(3) 0.0438(11) Uani 1 1 d . . . . .
C2 C 0.2409(4) 0.31173(14) -0.0014(3) 0.0511(13) Uani 1 1 d . . . . .
H1 H 0.2165 0.3177 0.0558 0.061 Uiso 1 1 calc R U . . .
C3 C 0.3349(4) 0.33292(13) -0.0317(3) 0.0454(12) Uani 1 1 d . . . . .
H2 H 0.3717 0.3531 0.0049 0.055 Uiso 1 1 calc R U . . .
C4 C 0.3732(4) 0.32453(13) -0.1136(3) 0.0413(11) Uani 1 1 d . . . . .
C5 C 0.3115(4) 0.29705(13) -0.1703(3) 0.0428(11) Uani 1 1 d . . . . .
C6 C 0.3375(4) 0.29042(13) -0.2604(3) 0.0474(12) Uani 1 1 d . . . . .
H3 H 0.4012 0.3036 -0.2819 0.057 Uiso 1 1 calc R U . . .
C7 C 0.2744(4) 0.26599(14) -0.3157(3) 0.0506(13) Uani 1 1 d . . . . .
H4 H 0.2926 0.2631 -0.3756 0.061 Uiso 1 1 calc R U . . .
C8 C 0.1825(4) 0.24482(15) -0.2854(3) 0.0595(14) Uani 1 1 d . . . . .
H5 H 0.1399 0.2270 -0.3240 0.071 Uiso 1 1 calc R U . . .
C9 C 0.1545(4) 0.25000(13) -0.2002(3) 0.0459(12) Uani 1 1 d . . . . .
H6 H 0.0918 0.2357 -0.1801 0.055 Uiso 1 1 calc R U . . .
C10 C 0.2165(4) 0.27614(13) -0.1411(3) 0.0441(12) Uani 1 1 d . . . . .
C11 C 0.4747(4) 0.34527(15) -0.1412(3) 0.0443(12) Uani 1 1 d . . . . .
C12 C 0.5677(4) 0.32345(14) -0.1646(3) 0.0498(12) Uani 1 1 d . . . . .
H7 H 0.5657 0.2943 -0.1662 0.060 Uiso 1 1 calc R U . . .
C13 C 0.6634(4) 0.34399(17) -0.1858(3) 0.0574(14) Uani 1 1 d . . . . .
H8 H 0.7269 0.3287 -0.2012 0.069 Uiso 1 1 calc R U . . .
C14 C 0.6690(4) 0.38646(16) -0.1850(3) 0.0553(13) Uani 1 1 d . . . . .
H9 H 0.7351 0.4003 -0.2000 0.066 Uiso 1 1 calc R U . . .
C15 C 0.5763(4) 0.40811(15) -0.1619(3) 0.0578(14) Uani 1 1 d . . . . .
C16 C 0.4803(4) 0.38689(16) -0.1385(3) 0.0560(14) Uani 1 1 d . . . . .
H10 H 0.4178 0.4020 -0.1204 0.067 Uiso 1 1 calc R U . . .
O1 O 0.7923(15) 0.4399(6) 0.0274(13) 0.202(7) Uiso 0.464(7) 1 d . . P A 1
O2 O 0.7996(17) 0.5709(7) 0.0193(14) 0.247(9) Uiso 0.464(7) 1 d . . P A 1
C17 C 0.564(5) 0.4587(19) -0.170(5) 0.051(6) Uani 0.464(7) 1 d . . P A 1
C18 C 0.5493(12) 0.4774(4) -0.1025(8) 0.072(4) Uani 0.464(7) 1 d . . P A 1
H11 H 0.5401 0.4634 -0.0483 0.086 Uiso 0.464(7) 1 calc R U P A 1
C19 C 0.5463(12) 0.5232(3) -0.1071(7) 0.065(4) Uani 0.464(7) 1 d . . P A 1
H12 H 0.5324 0.5394 -0.0567 0.078 Uiso 0.464(7) 1 calc R U P A 1
C20 C 0.563(5) 0.539(2) -0.180(3) 0.056(7) Uani 0.464(7) 1 d D . P A 1
C21 C 0.5893(14) 0.5196(4) -0.2616(7) 0.067(4) Uani 0.464(7) 1 d D . P A 1
C22 C 0.5983(14) 0.5369(4) -0.3409(9) 0.102(6) Uani 0.464(7) 1 d D . P A 1
H13 H 0.5878 0.5656 -0.3476 0.122 Uiso 0.464(7) 1 calc R U P A 1
C23 C 0.6232(19) 0.5131(4) -0.4144(8) 0.139(8) Uani 0.464(7) 1 d D . P A 1
H14 H 0.6384 0.5261 -0.4686 0.167 Uiso 0.464(7) 1 calc R U P A 1
C24 C 0.6255(19) 0.4736(5) -0.4083(10) 0.151(9) Uani 0.464(7) 1 d . . P A 1
H15 H 0.6474 0.4581 -0.4576 0.181 Uiso 0.464(7) 1 calc R U P A 1
C25 C 0.5979(14) 0.4533(4) -0.3343(8) 0.099(5) Uani 0.464(7) 1 d D . P A 1
H16 H 0.5842 0.4246 -0.3358 0.119 Uiso 0.464(7) 1 calc R U P A 1
C26 C 0.5899(11) 0.4756(3) -0.2554(7) 0.052(3) Uani 0.464(7) 1 d D . P A 1
C17A C 0.587(4) 0.4510(16) -0.157(4) 0.051(6) Uani 0.536(7) 1 d . U P A 2
C20A C 0.584(4) 0.542(2) -0.161(3) 0.056(7) Uani 0.536(7) 1 d . U P A 2
C55 C 0.6608(9) 0.4757(3) -0.0990(8) 0.073(4) Uani 0.536(7) 1 d D . P A 2
C56 C 0.6614(9) 0.5182(3) -0.1021(8) 0.072(3) Uani 0.536(7) 1 d D . P A 2
C69 C 0.7406(15) 0.5412(5) -0.0469(11) 0.169(8) Uani 0.536(7) 1 d D U P A 2
H17 H 0.7514 0.5698 -0.0553 0.203 Uiso 0.536(7) 1 calc R U P A 2
C62 C 0.7985(16) 0.5206(5) 0.0168(12) 0.195(8) Uani 0.536(7) 1 d D U P A 2
H18 H 0.8466 0.5360 0.0566 0.234 Uiso 0.536(7) 1 calc R U P A 2
C65 C 0.7948(16) 0.4804(5) 0.0295(13) 0.200(8) Uani 0.536(7) 1 d D U P A 2
H19 H 0.8317 0.4683 0.0806 0.239 Uiso 0.536(7) 1 calc R U P A 2
C70 C 0.7339(16) 0.4555(5) -0.0355(10) 0.184(8) Uani 0.536(7) 1 d D U P A 2
H20 H 0.7423 0.4266 -0.0359 0.220 Uiso 0.536(7) 1 calc R U P A 2
C57 C 0.5060(13) 0.4746(3) -0.2108(12) 0.113(7) Uani 0.536(7) 1 d . . P A 2
H21 H 0.4491 0.4602 -0.2446 0.136 Uiso 0.536(7) 1 calc R U P A 2
C58 C 0.5068(13) 0.5150(4) -0.2155(14) 0.125(8) Uani 0.536(7) 1 d . . P A 2
H22 H 0.4544 0.5278 -0.2566 0.149 Uiso 0.536(7) 1 calc R U P A 2
C27 C 0.5736(5) 0.58563(15) -0.1778(3) 0.0608(14) Uani 1 1 d . . . . .
C28 C 0.6630(4) 0.60794(16) -0.2063(3) 0.0564(13) Uani 1 1 d . . . . .
H23 H 0.7289 0.5937 -0.2204 0.068 Uiso 1 1 calc R U . . .
C29 C 0.6600(4) 0.64947(16) -0.2149(3) 0.0589(14) Uani 1 1 d . . . . .
H24 H 0.7240 0.6639 -0.2323 0.071 Uiso 1 1 calc R U . . .
C30 C 0.5617(4) 0.67091(14) -0.1978(3) 0.0474(12) Uani 1 1 d . . . . .
H25 H 0.5583 0.6997 -0.2063 0.057 Uiso 1 1 calc R U . . .
C31 C 0.4718(4) 0.65064(14) -0.1692(3) 0.0426(11) Uani 1 1 d . . . . .
C32 C 0.4778(4) 0.60803(16) -0.1602(3) 0.0564(14) Uani 1 1 d . . . . .
H26 H 0.4143 0.5937 -0.1414 0.068 Uiso 1 1 calc R U . . .
C33 C 0.3684(4) 0.67175(14) -0.1455(3) 0.0491(12) Uani 1 1 d . . . . .
C34 C 0.3286(4) 0.66737(15) -0.0617(3) 0.0534(13) Uani 1 1 d . . . . .
H27 H 0.3655 0.6488 -0.0211 0.064 Uiso 1 1 calc R U . . .
C35 C 0.2382(4) 0.68879(14) -0.0355(3) 0.0481(12) Uani 1 1 d . . . . .
H28 H 0.2158 0.6852 0.0231 0.058 Uiso 1 1 calc R U . . .
C36 C 0.1790(4) 0.71520(14) -0.0905(3) 0.0529(13) Uani 1 1 d . . . . .
C37 C 0.2110(3) 0.72042(13) -0.1799(3) 0.0399(11) Uani 1 1 d . . . . .
C38 C 0.1495(4) 0.74358(14) -0.2444(3) 0.0532(13) Uani 1 1 d . . . . .
H29 H 0.0855 0.7581 -0.2272 0.064 Uiso 1 1 calc R U . . .
C39 C 0.1764(4) 0.74629(14) -0.3296(3) 0.0538(13) Uani 1 1 d . . . . .
H30 H 0.1333 0.7628 -0.3706 0.065 Uiso 1 1 calc R U . . .
C40 C 0.2697(4) 0.72419(16) -0.3568(3) 0.0595(14) Uani 1 1 d . . . . .
H31 H 0.2887 0.7254 -0.4167 0.071 Uiso 1 1 calc R U . . .
C41 C 0.3322(4) 0.70126(14) -0.2976(3) 0.0463(12) Uani 1 1 d . . . . .
H32 H 0.3948 0.6866 -0.3170 0.056 Uiso 1 1 calc R U . . .
C42 C 0.3067(4) 0.69844(14) -0.2071(3) 0.0518(13) Uani 1 1 d . . . . .
C43 C 0.0845(4) 0.73837(15) -0.0595(3) 0.0476(12) Uani 1 1 d . . . . .
C44 C 0.0834(4) 0.78099(16) -0.0613(3) 0.0586(14) Uani 1 1 d . . . . .
H33 H 0.1419 0.7953 -0.0877 0.070 Uiso 1 1 calc R U . . .
C45 C -0.0031(4) 0.80302(16) -0.0244(3) 0.0624(14) Uani 1 1 d . . . . .
H37 H -0.0016 0.8321 -0.0248 0.075 Uiso 1 1 calc R U . . .
C46 C -0.0894(4) 0.78302(15) 0.0120(3) 0.0517(13) Uani 1 1 d . . . . .
H34 H -0.1494 0.7981 0.0344 0.062 Uiso 1 1 calc R U . . .
C47 C -0.0887(4) 0.73884(14) 0.0160(3) 0.0462(12) Uani 1 1 d . . . . .
C48 C -0.0016(4) 0.71854(14) -0.0206(3) 0.0462(11) Uani 1 1 d . . . . .
H36 H -0.0010 0.6894 -0.0190 0.055 Uiso 1 1 calc R U . . .

loop_
_atom_site_aniso_label
_atom_site_aniso_U_11
_atom_site_aniso_U_22
_atom_site_aniso_U_33
_atom_site_aniso_U_23
_atom_site_aniso_U_13
_atom_site_aniso_U_12
C1 0.042(3) 0.058(3) 0.032(3) 0.006(2) 0.008(2) -0.004(2)
C2 0.049(3) 0.066(3) 0.038(3) 0.002(2) 0.001(2) 0.004(3)
C3 0.045(3) 0.051(3) 0.042(3) -0.003(2) 0.015(2) -0.005(2)
C4 0.040(3) 0.047(3) 0.038(3) -0.001(2) 0.011(2) 0.006(2)
C5 0.039(3) 0.054(3) 0.037(3) 0.008(2) 0.007(2) 0.009(2)
C6 0.035(3) 0.053(3) 0.056(3) 0.000(2) 0.018(2) 0.010(2)
C7 0.045(3) 0.068(3) 0.039(3) -0.016(2) 0.009(2) 0.006(3)
C8 0.045(3) 0.074(4) 0.061(4) -0.017(3) 0.011(3) 0.013(3)
C9 0.045(3) 0.056(3) 0.038(3) -0.001(2) 0.010(2) 0.000(2)
C10 0.031(3) 0.055(3) 0.047(3) 0.001(2) 0.003(2) 0.013(2)
C11 0.039(3) 0.052(3) 0.043(3) 0.004(2) 0.004(2) 0.005(2)
C12 0.053(3) 0.048(3) 0.049(3) -0.001(2) 0.006(2) 0.000(3)
C13 0.050(3) 0.081(4) 0.042(3) -0.001(2) 0.011(2) 0.014(3)
C14 0.049(3) 0.064(4) 0.056(3) -0.007(2) 0.022(3) 0.002(3)
C15 0.052(3) 0.064(4) 0.059(3) 0.000(3) 0.015(3) -0.005(3)
C16 0.041(3) 0.067(4) 0.061(4) 0.001(2) 0.015(3) 0.006(3)
C17 0.045(17) 0.042(17) 0.068(15) 0.002(10) 0.011(12) 0.005(10)
C18 0.105(12) 0.067(9) 0.048(8) 0.015(6) 0.036(7) -0.006(7)
C19 0.127(13) 0.035(7) 0.038(7) 0.002(5) 0.036(7) 0.003(7)
C20 0.057(16) 0.052(8) 0.059(15) -0.013(11) 0.001(13) -0.011(11)
C21 0.106(12) 0.065(9) 0.031(7) 0.002(5) 0.015(7) -0.025(8)
C22 0.186(16) 0.058(8) 0.067(10) -0.026(7) 0.051(10) -0.016(9)
C23 0.32(3) 0.069(10) 0.037(8) 0.019(6) 0.058(11) -0.016(12)
C24 0.33(3) 0.067(11) 0.066(11) -0.019(8) 0.056(14) -0.038(13)
C25 0.180(16) 0.060(8) 0.059(9) -0.008(7) 0.029(9) 0.022(9)
C26 0.059(8) 0.048(8) 0.050(7) -0.004(5) 0.027(6) 0.011(6)
C17A 0.045(17) 0.042(17) 0.068(15) 0.002(10) 0.011(12) 0.005(10)
C20A 0.057(16) 0.052(8) 0.059(15) -0.013(11) 0.001(13) -0.011(11)
C55 0.045(7) 0.063(8) 0.112(10) 0.022(6) 0.019(6) 0.013(6)
C56 0.049(8) 0.060(8) 0.110(10) -0.011(6) 0.023(6) -0.010(5)
C69 0.260(19) 0.104(11) 0.125(13) -0.024(9) -0.116(13) -0.023(12)
C62 0.286(18) 0.112(12) 0.166(15) -0.017(10) -0.151(13) 0.010(12)
C65 0.271(18) 0.101(12) 0.204(16) -0.008(11) -0.163(14) 0.013(12)
C70 0.30(2) 0.136(13) 0.096(12) 0.015(9) -0.118(13) 0.050(13)
C57 0.108(13) 0.032(8) 0.186(18) -0.016(8) -0.100(13) -0.001(7)
C58 0.107(13) 0.054(9) 0.20(2) -0.001(9) -0.099(13) -0.006(8)
C27 0.067(4) 0.057(4) 0.059(4) -0.010(2) 0.012(3) -0.005(3)
C28 0.056(3) 0.063(4) 0.051(3) -0.005(2) 0.021(3) -0.003(3)
C29 0.045(3) 0.068(4) 0.065(4) -0.006(3) 0.011(3) -0.005(3)
C30 0.047(3) 0.056(3) 0.040(3) -0.004(2) 0.009(2) -0.013(2)
C31 0.040(3) 0.053(3) 0.036(3) 0.003(2) 0.007(2) -0.003(2)
C32 0.047(3) 0.070(4) 0.054(3) -0.002(2) 0.016(3) -0.012(3)
C33 0.051(3) 0.054(3) 0.042(3) -0.003(2) -0.001(2) -0.009(2)
C34 0.052(3) 0.072(3) 0.036(3) 0.013(2) 0.007(2) -0.004(3)
C35 0.043(3) 0.068(3) 0.036(3) 0.003(2) 0.018(2) 0.000(2)
C36 0.056(3) 0.054(3) 0.048(3) 0.009(2) -0.003(3) -0.020(3)
C37 0.032(3) 0.054(3) 0.034(3) 0.002(2) 0.007(2) -0.005(2)
C38 0.041(3) 0.055(3) 0.065(4) 0.012(2) 0.009(3) -0.011(2)
C39 0.050(3) 0.075(4) 0.038(3) 0.020(2) 0.015(2) 0.001(3)
C40 0.044(3) 0.086(4) 0.049(3) 0.005(3) 0.011(3) -0.015(3)
C41 0.043(3) 0.060(3) 0.036(3) 0.005(2) 0.010(2) -0.001(2)
C42 0.038(3) 0.063(3) 0.055(3) 0.002(2) 0.009(2) -0.018(2)
C43 0.041(3) 0.060(4) 0.043(3) 0.006(2) 0.011(2) 0.001(2)
C44 0.049(3) 0.072(4) 0.056(3) 0.008(3) 0.010(3) -0.003(3)
C45 0.062(3) 0.060(3) 0.068(4) 0.013(3) 0.019(3) -0.010(3)
C46 0.045(3) 0.060(4) 0.051(3) -0.006(2) 0.009(2) 0.001(2)
C47 0.052(3) 0.051(3) 0.036(3) 0.008(2) 0.006(2) -0.001(2)
C48 0.044(3) 0.051(3) 0.044(3) 0.000(2) 0.006(2) 0.007(2)

loop_
_atom_type_symbol
_atom_type_description
_atom_type_scat_dispersion_real
_atom_type_scat_dispersion_imag
_atom_type_scat_source
C C 0.0033 0.0016 'International Tables Vol C Tables 4.2.6.8 and 6.1.1.4'
H H 0.0000 0.0000 'International Tables Vol C Tables 4.2.6.8 and 6.1.1.4'
O O 0.0106 0.0060 'International Tables Vol C Tables 4.2.6.8 and 6.1.1.4'

loop_
_geom_angle_atom_site_label_1
_geom_angle_atom_site_label_2
_geom_angle_atom_site_label_3
_geom_angle
_geom_angle_site_symmetry_3
C2 C1 C10 119.8(4) .
C2 C1 C47 119.1(4) 3_565
C10 C1 C47 121.1(4) 3_565
C1 C2 C3 121.4(4) .
C1 C2 H1 119.3 .
C3 C2 H1 119.3 .
C4 C3 C2 120.6(4) .
C4 C3 H2 119.7 .
C2 C3 H2 119.7 .
C3 C4 C5 118.7(4) .
C3 C4 C11 119.4(4) .
C5 C4 C11 121.8(4) .
C4 C5 C10 120.9(4) .
C4 C5 C6 122.3(4) .
C10 C5 C6 116.7(4) .
C7 C6 C5 122.1(4) .
C7 C6 H3 119.0 .
C5 C6 H3 119.0 .
C6 C7 C8 120.6(4) .
C6 C7 H4 119.7 .
C8 C7 H4 119.7 .
C9 C8 C7 119.5(5) .
C9 C8 H5 120.2 .
C7 C8 H5 120.2 .
C8 C9 C10 121.6(4) .
C8 C9 H6 119.2 .
C10 C9 H6 119.2 .
C9 C10 C5 119.5(4) .
C9 C10 C1 122.3(4) .
C5 C10 C1 118.2(4) .
C16 C11 C12 118.8(4) .
C16 C11 C4 119.4(4) .
C12 C11 C4 121.7(4) .
C13 C12 C11 120.0(5) .
C13 C12 H7 120.0 .
C11 C12 H7 120.0 .
C12 C13 C14 121.5(5) .
C12 C13 H8 119.2 .
C14 C13 H8 119.2 .
C15 C14 C13 118.4(5) .
C15 C14 H9 120.8 .
C13 C14 H9 120.8 .
C14 C15 C16 119.6(5) .
C14 C15 C17A 117(2) .
C16 C15 C17A 123(2) .
C14 C15 C17 124(2) .
C16 C15 C17 116(2) .
C11 C16 C15 121.6(5) .
C11 C16 H10 119.2 .
C15 C16 H10 119.2 .
C18 C17 C26 127(5) .
C18 C17 C15 117(4) .
C26 C17 C15 115(4) .
C17 C18 C19 118(3) .
C17 C18 H11 121.1 .
C19 C18 H11 121.1 .
C20 C19 C18 117(3) .
C20 C19 H12 121.5 .
C18 C19 H12 121.5 .
C19 C20 C21 129(6) .
C19 C20 C27 114(2) .
C21 C20 C27 116(5) .
C22 C21 C20 128(4) .
C22 C21 C26 118.7(10) .
C20 C21 C26 113(4) .
C21 C22 C23 120.8(12) .
C21 C22 H13 119.6 .
C23 C22 H13 119.6 .
C24 C23 C22 120.0(12) .
C24 C23 H14 120.0 .
C22 C23 H14 120.0 .
C23 C24 C25 122.6(13) .
C23 C24 H15 118.7 .
C25 C24 H15 118.7 .
C24 C25 C26 118.7(13) .
C24 C25 H16 120.6 .
C26 C25 H16 120.6 .
C25 C26 C21 117.5(10) .
C25 C26 C17 126(3) .
C21 C26 C17 116(3) .
C15 C17A C55 129(3) .
C15 C17A C57 116(4) .
C55 C17A C57 114(4) .
C27 C20A C56 132(3) .
C27 C20A C58 116(4) .
C56 C20A C58 112(5) .
C56 C55 C70 118.9(12) .
C56 C55 C17A 122.7(16) .
C70 C55 C17A 118.4(18) .
C55 C56 C69 120.5(12) .
C55 C56 C20A 123(2) .
C69 C56 C20A 117(2) .
C62 C69 C56 116.8(15) .
C62 C69 H17 121.6 .
C56 C69 H17 121.6 .
C65 C62 C69 125.7(14) .
C65 C62 H18 117.1 .
C69 C62 H18 117.1 .
C62 C65 C70 118.6(13) .
C62 C65 H19 120.7 .
C70 C65 H19 120.7 .
C55 C70 C65 117.6(15) .
C55 C70 H20 121.2 .
C65 C70 H20 121.2 .
C58 C57 C17A 124(3) .
C58 C57 H21 118.1 .
C17A C57 H21 118.1 .
C57 C58 C20A 125(3) .
C57 C58 H22 117.7 .
C20A C58 H22 117.7 .
C28 C27 C32 116.3(5) .
C28 C27 C20A 121(2) .
C32 C27 C20A 123(2) .
C28 C27 C20 126(2) .
C32 C27 C20 117(2) .
C29 C28 C27 122.5(5) .
C29 C28 H23 118.8 .
C27 C28 H23 118.8 .
C28 C29 C30 119.7(5) .
C28 C29 H24 120.2 .
C30 C29 H24 120.2 .
C31 C30 C29 120.3(5) .
C31 C30 H25 119.8 .
C29 C30 H25 119.8 .
C30 C31 C32 118.6(4) .
C30 C31 C33 122.8(4) .
C32 C31 C33 118.5(4) .
C31 C32 C27 122.6(5) .
C31 C32 H26 118.7 .
C27 C32 H26 118.7 .
C34 C33 C42 117.4(5) .
C34 C33 C31 120.8(4) .
C42 C33 C31 121.7(4) .
C35 C34 C33 122.3(5) .
C35 C34 H27 118.9 .
C33 C34 H27 118.9 .
C36 C35 C34 122.5(5) .
C36 C35 H28 118.8 .
C34 C35 H28 118.8 .
C35 C36 C37 119.2(5) .
C35 C36 C43 121.0(4) .
C37 C36 C43 119.8(4) .
C38 C37 C42 117.5(4) .
C38 C37 C36 123.9(4) .
C42 C37 C36 118.4(4) .
C39 C38 C37 123.5(5) .
C39 C38 H29 118.3 .
C37 C38 H29 118.3 .
C38 C39 C40 119.0(5) .
C38 C39 H30 120.5 .
C40 C39 H30 120.5 .
C41 C40 C39 120.2(5) .
C41 C40 H31 119.9 .
C39 C40 H31 119.9 .
C40 C41 C42 121.9(5) .
C40 C41 H32 119.1 .
C42 C41 H32 119.1 .
C41 C42 C37 117.9(4) .
C41 C42 C33 121.9(5) .
C37 C42 C33 120.1(4) .
C48 C43 C44 118.1(5) .
C48 C43 C36 120.5(5) .
C44 C43 C36 121.1(4) .
C43 C44 C45 120.7(5) .
C43 C44 H33 119.7 .
C45 C44 H33 119.7 .
C46 C45 C44 120.7(5) .
C46 C45 H37 119.7 .
C44 C45 H37 119.7 .
C45 C46 C47 119.4(5) .
C45 C46 H34 120.3 .
C47 C46 H34 120.3 .
C48 C47 C46 117.7(4) .
C48 C47 C1 122.4(4) 3_565
C46 C47 C1 119.6(4) 3_565
C43 C48 C47 123.3(5) .
C43 C48 H36 118.3 .
C47 C48 H36 118.3 .

loop_
_geom_bond_atom_site_label_1
_geom_bond_atom_site_label_2
_geom_bond_distance
_geom_bond_site_symmetry_2
C1 C2 1.352(6) .
C1 C10 1.436(6) .
C1 C47 1.497(6) 3_565
C2 C3 1.420(6) .
C2 H1 0.9500 .
C3 C4 1.375(6) .
C3 H2 0.9500 .
C4 C5 1.416(6) .
C4 C11 1.473(6) .
C5 C10 1.419(6) .
C5 C6 1.433(6) .
C6 C7 1.351(6) .
C6 H3 0.9500 .
C7 C8 1.400(7) .
C7 H4 0.9500 .
C8 C9 1.363(6) .
C8 H5 0.9500 .
C9 C10 1.411(6) .
C9 H6 0.9500 .
C11 C16 1.360(6) .
C11 C12 1.386(6) .
C12 C13 1.381(6) .
C12 H7 0.9500 .
C13 C14 1.387(6) .
C13 H8 0.9500 .
C14 C15 1.378(6) .
C14 H9 0.9500 .
C15 C16 1.405(6) .
C15 C17A 1.41(5) .
C15 C17 1.66(6) .
C16 H10 0.9500 .
C17 C18 1.21(7) .
C17 C26 1.45(7) .
C18 C19 1.496(16) .
C18 H11 0.9500 .
C19 C20 1.25(7) .
C19 H12 0.9500 .
C20 C21 1.44(3) .
C20 C27 1.52(8) .
C21 C22 1.336(16) .
C21 C26 1.440(16) .
C22 C23 1.402(15) .
C22 H13 0.9500 .
C23 C24 1.295(18) .
C23 H14 0.9500 .
C24 C25 1.360(18) .
C24 H15 0.9500 .
C25 C26 1.406(14) .
C25 H16 0.9500 .
C17A C55 1.45(6) .
C17A C57 1.45(4) .
C20A C27 1.45(7) .
C20A C56 1.47(7) .
C20A C58 1.48(4) .
C55 C56 1.386(14) .
C55 C70 1.420(14) .
C56 C69 1.435(14) .
C69 C62 1.33(2) .
C69 H17 0.9500 .
C62 C65 1.325(19) .
C62 H18 0.9500 .
C65 C70 1.437(18) .
C65 H19 0.9500 .
C70 H20 0.9500 .
C57 C58 1.322(16) .
C57 H21 0.9500 .
C58 H22 0.9500 .
C27 C28 1.385(7) .
C27 C32 1.399(7) .
C28 C29 1.361(6) .
C28 H23 0.9500 .
C29 C30 1.406(6) .
C29 H24 0.9500 .
C30 C31 1.357(6) .
C30 H25 0.9500 .
C31 C32 1.398(6) .
C31 C33 1.480(6) .
C32 H26 0.9500 .
C33 C34 1.389(6) .
C33 C42 1.444(6) .
C34 C35 1.366(6) .
C34 H27 0.9500 .
C35 C36 1.364(6) .
C35 H28 0.9500 .
C36 C37 1.439(6) .
C36 C43 1.461(7) .
C37 C38 1.405(6) .
C37 C42 1.433(6) .
C38 C39 1.350(6) .
C38 H29 0.9500 .
C39 C40 1.411(7) .
C39 H30 0.9500 .
C40 C41 1.354(6) .
C40 H31 0.9500 .
C41 C42 1.423(6) .
C41 H32 0.9500 .
C43 C48 1.379(6) .
C43 C44 1.391(6) .
C44 C45 1.404(7) .
C44 H33 0.9500 .
C45 C46 1.366(6) .
C45 H37 0.9500 .
C46 C47 1.442(6) .
C46 H34 0.9500 .
C47 C48 1.380(6) .
C47 C1 1.497(6) 3_565
C48 H36 0.9500 .

loop_
_geom_torsion_atom_site_label_1
_geom_torsion_atom_site_label_2
_geom_torsion_atom_site_label_3
_geom_torsion_atom_site_label_4
_geom_torsion
_geom_torsion_site_symmetry_1
_geom_torsion_site_symmetry_4
C10 C1 C2 C3 -4.5(7) . .
C47 C1 C2 C3 178.5(4) 3_565 .
C1 C2 C3 C4 -1.0(7) . .
C2 C3 C4 C5 5.5(6) . .
C2 C3 C4 C11 -176.5(4) . .
C3 C4 C5 C10 -4.6(6) . .
C11 C4 C5 C10 177.4(4) . .
C3 C4 C5 C6 172.3(4) . .
C11 C4 C5 C6 -5.7(6) . .
C4 C5 C6 C7 -176.1(4) . .
C10 C5 C6 C7 0.9(6) . .
C5 C6 C7 C8 -2.4(7) . .
C6 C7 C8 C9 2.1(7) . .
C7 C8 C9 C10 -0.3(7) . .
C8 C9 C10 C5 -1.1(6) . .
C8 C9 C10 C1 177.4(4) . .
C4 C5 C10 C9 177.9(4) . .
C6 C5 C10 C9 0.9(6) . .
C4 C5 C10 C1 -0.7(6) . .
C6 C5 C10 C1 -177.7(4) . .
C2 C1 C10 C9 -173.3(4) . .
C47 C1 C10 C9 3.6(6) 3_565 .
C2 C1 C10 C5 5.2(6) . .
C47 C1 C10 C5 -177.8(4) 3_565 .
C3 C4 C11 C16 -53.9(6) . .
C5 C4 C11 C16 124.0(5) . .
C3 C4 C11 C12 122.1(5) . .
C5 C4 C11 C12 -60.0(6) . .
C16 C11 C12 C13 -0.7(7) . .
C4 C11 C12 C13 -176.7(4) . .
C11 C12 C13 C14 -0.6(7) . .
C12 C13 C14 C15 0.4(7) . .
C13 C14 C15 C16 1.1(7) . .
C13 C14 C15 C17A 177(2) . .
C13 C14 C15 C17 -172(3) . .
C12 C11 C16 C15 2.3(7) . .
C4 C11 C16 C15 178.4(4) . .
C14 C15 C16 C11 -2.5(7) . .
C17A C15 C16 C11 -178(3) . .
C17 C15 C16 C11 171(3) . .
C14 C15 C17 C18 -121(4) . .
C16 C15 C17 C18 66(5) . .
C14 C15 C17 C26 50(5) . .
C16 C15 C17 C26 -123(3) . .
C26 C17 C18 C19 6(7) . .
C15 C17 C18 C19 176(2) . .
C17 C18 C19 C20 -2(5) . .
C18 C19 C20 C21 -3(7) . .
C18 C19 C20 C27 -173(3) . .
C19 C20 C21 C22 174(4) . .
C27 C20 C21 C22 -16(6) . .
C19 C20 C21 C26 4(7) . .
C27 C20 C21 C26 173(3) . .
C20 C21 C22 C23 -179(3) . .
C26 C21 C22 C23 -9(3) . .
C21 C22 C23 C24 8(3) . .
C22 C23 C24 C25 4(3) . .
C23 C24 C25 C26 -14(3) . .
C24 C25 C26 C21 12(2) . .
C24 C25 C26 C17 -178(3) . .
C22 C21 C26 C25 -1(2) . .
C20 C21 C26 C25 171(3) . .
C22 C21 C26 C17 -172(3) . .
C20 C21 C26 C17 0(4) . .
C18 C17 C26 C25 -175(4) . .
C15 C17 C26 C25 16(5) . .
C18 C17 C26 C21 -5(6) . .
C15 C17 C26 C21 -175(2) . .
C14 C15 C17A C55 -63(6) . .
C16 C15 C17A C55 113(4) . .
C14 C15 C17A C57 124(3) . .
C16 C15 C17A C57 -60(5) . .
C15 C17A C55 C56 -180(4) . .
C57 C17A C55 C56 -7(6) . .
C15 C17A C55 C70 -1(7) . .
C57 C17A C55 C70 172(3) . .
C70 C55 C56 C69 4.9(19) . .
C17A C55 C56 C69 -176(3) . .
C70 C55 C56 C20A -176(2) . .
C17A C55 C56 C20A 3(4) . .
C27 C20A C56 C55 -177(3) . .
C58 C20A C56 C55 0(4) . .
C27 C20A C56 C69 3(5) . .
C58 C20A C56 C69 179(2) . .
C55 C56 C69 C62 -11(2) . .
C20A C56 C69 C62 169(2) . .
C56 C69 C62 C65 5(3) . .
C69 C62 C65 C70 8(2) . .
C56 C55 C70 C65 8(2) . .
C17A C55 C70 C65 -171(3) . .
C62 C65 C70 C55 -14(3) . .
C15 C17A C57 C58 -178(3) . .
C55 C17A C57 C58 8(6) . .
C17A C57 C58 C20A -6(5) . .
C27 C20A C58 C57 178(2) . .
C56 C20A C58 C57 1(4) . .
C56 C20A C27 C28 57(4) . .
C58 C20A C27 C28 -119(3) . .
C56 C20A C27 C32 -118(4) . .
C58 C20A C27 C32 66(3) . .
C19 C20 C27 C28 125(3) . .
C21 C20 C27 C28 -46(5) . .
C19 C20 C27 C32 -67(5) . .
C21 C20 C27 C32 122(3) . .
C32 C27 C28 C29 1.6(7) . .
C20A C27 C28 C29 -173.9(16) . .
C20 C27 C28 C29 170(3) . .
C27 C28 C29 C30 -2.5(7) . .
C28 C29 C30 C31 2.8(7) . .
C29 C30 C31 C32 -2.2(6) . .
C29 C30 C31 C33 176.7(4) . .
C30 C31 C32 C27 1.3(7) . .
C33 C31 C32 C27 -177.6(4) . .
C28 C27 C32 C31 -1.0(7) . .
C20A C27 C32 C31 174.5(17) . .
C20 C27 C32 C31 -170(2) . .
C30 C31 C33 C34 -122.5(5) . .
C32 C31 C33 C34 56.4(6) . .
C30 C31 C33 C42 55.8(6) . .
C32 C31 C33 C42 -125.3(5) . .
C42 C33 C34 C35 -3.4(7) . .
C31 C33 C34 C35 175.0(4) . .
C33 C34 C35 C36 1.7(7) . .
C34 C35 C36 C37 1.0(7) . .
C34 C35 C36 C43 -178.5(4) . .
C35 C36 C37 C38 173.4(4) . .
C43 C36 C37 C38 -7.0(7) . .
C35 C36 C37 C42 -1.9(6) . .
C43 C36 C37 C42 177.6(4) . .
C42 C37 C38 C39 -0.5(7) . .
C36 C37 C38 C39 -175.9(4) . .
C37 C38 C39 C40 1.4(7) . .
C38 C39 C40 C41 -1.2(7) . .
C39 C40 C41 C42 0.2(7) . .
C40 C41 C42 C37 0.7(7) . .
C40 C41 C42 C33 175.5(4) . .
C38 C37 C42 C41 -0.6(6) . .
C36 C37 C42 C41 175.1(4) . .
C38 C37 C42 C33 -175.5(4) . .
C36 C37 C42 C33 0.1(6) . .
C34 C33 C42 C41 -172.3(4) . .
C31 C33 C42 C41 9.3(7) . .
C34 C33 C42 C37 2.4(6) . .
C31 C33 C42 C37 -176.0(4) . .
C35 C36 C43 C48 -53.1(6) . .
C37 C36 C43 C48 127.4(5) . .
C35 C36 C43 C44 121.3(5) . .
C37 C36 C43 C44 -58.2(6) . .
C48 C43 C44 C45 0.0(7) . .
C36 C43 C44 C45 -174.5(5) . .
C43 C44 C45 C46 -1.6(8) . .
C44 C45 C46 C47 2.8(7) . .
C45 C46 C47 C48 -2.4(7) . .
C45 C46 C47 C1 -177.4(4) . 3_565
C44 C43 C48 C47 0.3(7) . .
C36 C43 C48 C47 174.8(4) . .
C46 C47 C48 C43 0.9(7) . .
C1 C47 C48 C43 175.6(4) 3_565 .

loop_
_platon_squeeze_void_nr
_platon_squeeze_void_average_x
_platon_squeeze_void_average_y
_platon_squeeze_void_average_z
_platon_squeeze_void_volume
_platon_squeeze_void_count_electrons
_platon_squeeze_void_content
1 -0.014 0.000 0.000 1424 442 ' '
2 -0.021 0.500 0.631 1423 442 ' '
